data_4073799
loop_
_publ_author_name
'Alvarez, M. Angeles'
'Garc\'ia, M. Esther'
'Ramos, Alberto'
'Ruiz, Miguel A.'
'Lanfranchi, Maurizio'
'Tiripicchio, Antonio'

_publ_section_title
;
 Alkenyl Derivatives of the Unsaturated Dimolybdenum Hydride Complex
 [Mo2(\h5-C5H5)2(\m-H)(\m-PCy2)(CO)2]
;
_journal_issue 23
_journal_name_full Organometallics
_journal_page_first 5454
_journal_paper_doi 10.1021/om700634x
_journal_volume 26
_journal_year 2007
_chemical_formula_sum 'C28 H37 Mo2 O4 P'
_chemical_formula_weight 660.43
_chemical_name_systematic
;
 ?
;
_space_group_IT_number 2
_symmetry_cell_setting triclinic
_symmetry_space_group_name_Hall '-P 1'
_symmetry_space_group_name_H-M 'P -1'
_atom_sites_solution_hydrogens geom
_atom_sites_solution_primary direct
_atom_sites_solution_secondary difmap
_audit_creation_method SHELXL-97
_cell_angle_alpha 84.40(2)
_cell_angle_beta 72.77(2)
_cell_angle_gamma 77.58(2)
_cell_formula_units_Z 2
_cell_length_a 10.128(5)
_cell_length_b 10.219(5)
_cell_length_c 14.175(8)
_cell_measurement_reflns_used 24
_cell_measurement_temperature 293(2)
_cell_measurement_theta_max 13
_cell_measurement_theta_min 7
_cell_volume 1367.6(12)
_computing_cell_refinement 'local programs'
_computing_data_collection 'local programs'
_computing_data_reduction 'local programs'
_computing_molecular_graphics ORTEP
_computing_publication_material WinGX
_computing_structure_refinement 'SHELXL-97 (Sheldrick, 1997)'
_computing_structure_solution SIR-97
_diffrn_ambient_temperature 293(2)
_diffrn_measured_fraction_theta_full 0.974
_diffrn_measured_fraction_theta_max 0.974
_diffrn_measurement_device_type 'Philips PW 1100'
_diffrn_measurement_method theta/2theta
_diffrn_radiation_monochromator graphite
_diffrn_radiation_source 'fine-focus sealed tube'
_diffrn_radiation_type MoK\a
_diffrn_radiation_wavelength 0.71073
_diffrn_reflns_av_R_equivalents 0.0000
_diffrn_reflns_av_sigmaI/netI 0.1174
_diffrn_reflns_limit_h_max 11
_diffrn_reflns_limit_h_min -10
_diffrn_reflns_limit_k_max 11
_diffrn_reflns_limit_k_min -11
_diffrn_reflns_limit_l_max 16
_diffrn_reflns_limit_l_min 0
_diffrn_reflns_number 4183
_diffrn_reflns_theta_full 24.00
_diffrn_reflns_theta_max 24.00
_diffrn_reflns_theta_min 3.01
_diffrn_standards_decay_% 15
_diffrn_standards_interval_count 100
_diffrn_standards_number 1
_exptl_absorpt_coefficient_mu 1.007
_exptl_absorpt_correction_type none
_exptl_crystal_colour black
_exptl_crystal_density_diffrn 1.604
_exptl_crystal_density_method 'not measured'
_exptl_crystal_description prismatic
_exptl_crystal_F_000 672
_exptl_crystal_size_max 0.20
_exptl_crystal_size_mid 0.10
_exptl_crystal_size_min 0.08
_refine_diff_density_max 1.002
_refine_diff_density_min -1.127
_refine_diff_density_rms 0.158
_refine_ls_extinction_method none
_refine_ls_goodness_of_fit_ref 0.958
_refine_ls_hydrogen_treatment mixed
_refine_ls_matrix_type full
_refine_ls_number_parameters 317
_refine_ls_number_reflns 4183
_refine_ls_number_restraints 0
_refine_ls_restrained_S_all 0.958
_refine_ls_R_factor_all 0.1118
_refine_ls_R_factor_gt 0.0651
_refine_ls_shift/su_max 0.001
_refine_ls_shift/su_mean 0.000
_refine_ls_structure_factor_coef Fsqd
_refine_ls_weighting_details 'calc w=1/[\s^2^(Fo^2^)+(0.1012P)^2^+0.0000P] where P=(Fo^2^+2Fc^2^)/3'
_refine_ls_weighting_scheme calc
_refine_ls_wR_factor_gt 0.1647
_refine_ls_wR_factor_ref 0.1875
_reflns_number_gt 2565
_reflns_number_total 4183
_reflns_threshold_expression >2sigma(I)
_cod_data_source_file om700634x-file002.cif
_cod_data_source_block compound6
_cod_original_sg_symbol_H-M P-1
_cod_database_code 4073799

loop_
_symmetry_equiv_pos_as_xyz
'x, y, z'
'-x, -y, -z'

loop_
_atom_site_label
_atom_site_type_symbol
_atom_site_fract_x
_atom_site_fract_y
_atom_site_fract_z
_atom_site_U_iso_or_equiv
_atom_site_adp_type
_atom_site_occupancy
_atom_site_symmetry_multiplicity
_atom_site_calc_flag
_atom_site_refinement_flags
C1 C 0.0033(12) 0.0851(12) 0.7918(9) 0.039(3) Uani 1 1 d .
C2 C -0.1040(13) 0.3512(12) 0.9438(9) 0.045(3) Uani 1 1 d .
C3 C 0.1736(15) 0.1391(16) 0.9758(11) 0.063(4) Uani 1 1 d .
H3 H 0.1145 0.1494 1.0400 0.076 Uiso 1 1 calc R
C4 C 0.1973(15) 0.0274(14) 0.9167(11) 0.060(4) Uani 1 1 d .
H4 H 0.1567 -0.0480 0.9345 0.072 Uiso 1 1 calc R
C5 C 0.2928(13) 0.0523(15) 0.8270(11) 0.063(4) Uani 1 1 d .
H5 H 0.3277 -0.0060 0.7750 0.076 Uiso 1 1 calc R
C6 C 0.3288(12) 0.1748(17) 0.8258(11) 0.063(4) Uani 1 1 d .
H6 H 0.3894 0.2142 0.7736 0.075 Uiso 1 1 calc R
C7 C 0.2538(16) 0.2309(16) 0.9216(12) 0.067(4) Uani 1 1 d .
H7 H 0.2583 0.3126 0.9430 0.080 Uiso 1 1 calc R
C9 C -0.3869(13) 0.3085(13) 0.9281(10) 0.055(4) Uani 1 1 d .
H9 H -0.4095 0.3216 0.9955 0.067 Uiso 1 1 calc R
C10 C -0.4088(11) 0.4077(13) 0.8530(11) 0.051(4) Uani 1 1 d .
H10 H -0.4507 0.4975 0.8634 0.062 Uiso 1 1 calc R
C11 C -0.3581(12) 0.3489(14) 0.7636(11) 0.057(4) Uani 1 1 d .
H11 H -0.3570 0.3928 0.7028 0.068 Uiso 1 1 calc R
C12 C -0.3075(12) 0.2108(13) 0.7781(10) 0.049(3) Uani 1 1 d .
H12 H -0.2701 0.1478 0.7292 0.058 Uiso 1 1 calc R
C13 C -0.0574(11) 0.4496(10) 0.6984(8) 0.035(3) Uani 1 1 d .
H13 H -0.1022 0.4479 0.6501 0.042 Uiso 1 1 calc R
C14 C -0.1252(11) 0.5343(10) 0.7823(8) 0.032(3) Uani 1 1 d .
H14 H -0.0907 0.5250 0.8370 0.038 Uiso 1 1 calc R
C15 C -0.2523(12) 0.6368(12) 0.7775(10) 0.044(3) Uani 1 1 d .
C16 C -0.4014(13) 0.8358(12) 0.8510(11) 0.063(4) Uani 1 1 d .
H16A H -0.3766 0.8853 0.7894 0.095 Uiso 1 1 calc R
H16B H -0.4148 0.8926 0.9045 0.095 Uiso 1 1 calc R
H16C H -0.4871 0.8052 0.8577 0.095 Uiso 1 1 calc R
C17 C 0.1591(11) 0.2636(10) 0.5698(7) 0.031(3) Uani 1 1 d .
H17 H 0.1803 0.3318 0.5170 0.037 Uiso 1 1 calc R
C18 C 0.0411(11) 0.2041(11) 0.5533(8) 0.032(3) Uani 1 1 d .
H18A H -0.0434 0.2729 0.5604 0.039 Uiso 1 1 calc R
H18B H 0.0193 0.1328 0.6023 0.039 Uiso 1 1 calc R
C19 C 0.0895(13) 0.1479(13) 0.4482(8) 0.050(3) Uani 1 1 d .
H19A H 0.0158 0.1081 0.4387 0.061 Uiso 1 1 calc R
H19B H 0.1036 0.2211 0.3997 0.061 Uiso 1 1 calc R
C20 C 0.2257(15) 0.0428(13) 0.4308(11) 0.063(4) Uani 1 1 d .
H20A H 0.2083 -0.0360 0.4730 0.075 Uiso 1 1 calc R
H20B H 0.2559 0.0162 0.3627 0.075 Uiso 1 1 calc R
C21 C 0.3421(14) 0.0965(14) 0.4526(9) 0.058(4) Uani 1 1 d .
H21A H 0.3709 0.1650 0.4029 0.070 Uiso 1 1 calc R
H21B H 0.4232 0.0244 0.4487 0.070 Uiso 1 1 calc R
C22 C 0.2925(13) 0.1579(12) 0.5581(9) 0.046(3) Uani 1 1 d .
H22A H 0.2755 0.0871 0.6084 0.055 Uiso 1 1 calc R
H22B H 0.3664 0.1977 0.5673 0.055 Uiso 1 1 calc R
C23 C 0.2406(12) 0.4687(11) 0.6614(9) 0.042(3) Uani 1 1 d .
H23 H 0.3357 0.4133 0.6436 0.050 Uiso 1 1 calc R
C24 C 0.2297(14) 0.5452(13) 0.7478(9) 0.055(4) Uani 1 1 d .
H24A H 0.2494 0.4823 0.8001 0.066 Uiso 1 1 calc R
H24B H 0.1335 0.5939 0.7719 0.066 Uiso 1 1 calc R
C25 C 0.3272(15) 0.6427(14) 0.7270(12) 0.073(5) Uani 1 1 d .
H25A H 0.4237 0.5935 0.7124 0.087 Uiso 1 1 calc R
H25B H 0.3083 0.6933 0.7856 0.087 Uiso 1 1 calc R
C26 C 0.3111(14) 0.7390(13) 0.6413(11) 0.062(4) Uani 1 1 d .
H26A H 0.2187 0.7969 0.6582 0.075 Uiso 1 1 calc R
H26B H 0.3818 0.7946 0.6260 0.075 Uiso 1 1 calc R
C27 C 0.3287(15) 0.6600(12) 0.5549(10) 0.060(4) Uani 1 1 d .
H27A H 0.4248 0.6097 0.5355 0.072 Uiso 1 1 calc R
H27B H 0.3157 0.7216 0.5004 0.072 Uiso 1 1 calc R
C28 C 0.2291(17) 0.5625(13) 0.5708(10) 0.067(4) Uani 1 1 d .
H28A H 0.2533 0.5099 0.5126 0.080 Uiso 1 1 calc R
H28B H 0.1330 0.6118 0.5815 0.080 Uiso 1 1 calc R
C8 C -0.3238(13) 0.1859(13) 0.8795(11) 0.055(4) Uani 1 1 d .
H8 H -0.2978 0.1034 0.9098 0.066 Uiso 1 1 calc R
O1 O -0.0267(9) -0.0072(8) 0.7669(6) 0.052(2) Uani 1 1 d .
O2 O -0.1154(11) 0.3885(11) 1.0231(7) 0.079(3) Uani 1 1 d .
O3 O -0.3124(8) 0.6467(8) 0.7132(6) 0.048(2) Uani 1 1 d .
O4 O -0.2900(8) 0.7222(8) 0.8532(7) 0.051(2) Uani 1 1 d .
P1 P 0.1132(3) 0.3484(3) 0.6887(2) 0.0271(6) Uani 1 1 d .
Mo1 Mo 0.08246(10) 0.21057(9) 0.84296(7) 0.0325(3) Uani 1 1 d .
Mo2 Mo -0.15873(9) 0.31983(9) 0.82668(7) 0.0294(3) Uani 1 1 d .

loop_
_atom_site_aniso_label
_atom_site_aniso_U_11
_atom_site_aniso_U_22
_atom_site_aniso_U_33
_atom_site_aniso_U_23
_atom_site_aniso_U_13
_atom_site_aniso_U_12
C1 0.035(7) 0.044(7) 0.040(7) 0.022(6) -0.014(6) -0.018(6)
C2 0.040(7) 0.055(8) 0.034(8) 0.004(6) -0.004(6) -0.008(6)
C3 0.064(10) 0.096(12) 0.049(9) 0.020(8) -0.045(8) -0.022(9)
C4 0.063(10) 0.058(9) 0.072(11) 0.021(8) -0.044(9) -0.015(7)
C5 0.031(8) 0.070(10) 0.076(11) 0.012(8) -0.023(8) 0.021(7)
C6 0.017(7) 0.098(12) 0.072(11) 0.028(9) -0.019(7) -0.012(7)
C7 0.068(10) 0.077(11) 0.075(11) 0.010(9) -0.046(9) -0.026(9)
C9 0.050(8) 0.048(8) 0.054(9) 0.003(7) 0.008(7) -0.014(7)
C10 0.016(6) 0.046(8) 0.082(11) -0.002(7) -0.002(7) 0.000(5)
C11 0.028(7) 0.081(11) 0.067(10) 0.037(9) -0.021(7) -0.030(7)
C12 0.027(7) 0.053(8) 0.067(10) -0.014(7) -0.008(6) -0.011(6)
C13 0.025(6) 0.042(7) 0.038(7) 0.013(5) -0.010(5) -0.009(5)
C14 0.033(6) 0.033(6) 0.023(6) 0.009(5) -0.002(5) -0.005(5)
C15 0.036(7) 0.035(7) 0.055(9) 0.019(6) -0.008(6) -0.013(5)
C16 0.053(9) 0.042(8) 0.077(11) 0.012(7) -0.008(8) 0.007(6)
C17 0.038(7) 0.031(6) 0.021(6) -0.003(5) -0.002(5) -0.011(5)
C18 0.035(6) 0.041(7) 0.032(6) -0.002(5) -0.018(5) -0.019(5)
C19 0.052(8) 0.069(9) 0.029(7) -0.008(6) 0.005(6) -0.029(7)
C20 0.085(11) 0.045(8) 0.058(10) -0.022(7) -0.007(8) -0.019(8)
C21 0.063(9) 0.063(9) 0.036(8) 0.009(7) -0.010(7) 0.002(7)
C22 0.046(8) 0.042(7) 0.043(8) 0.000(6) -0.008(6) -0.002(6)
C23 0.040(7) 0.039(7) 0.058(8) 0.033(6) -0.029(6) -0.026(6)
C24 0.069(10) 0.066(9) 0.052(9) 0.016(7) -0.029(7) -0.050(8)
C25 0.071(10) 0.062(10) 0.107(13) 0.021(9) -0.047(10) -0.042(8)
C26 0.044(8) 0.053(9) 0.094(12) -0.003(8) -0.010(8) -0.029(7)
C27 0.068(10) 0.036(7) 0.063(10) 0.008(7) 0.006(8) -0.021(7)
C28 0.111(13) 0.048(8) 0.067(10) 0.026(7) -0.049(9) -0.049(8)
C8 0.038(7) 0.050(8) 0.083(11) 0.022(8) -0.021(7) -0.026(6)
O1 0.054(6) 0.039(5) 0.062(6) -0.003(4) -0.013(5) -0.012(4)
O2 0.098(9) 0.105(9) 0.036(6) -0.028(6) -0.017(6) -0.012(6)
O3 0.035(5) 0.053(5) 0.054(6) 0.020(4) -0.019(4) -0.004(4)
O4 0.043(5) 0.038(5) 0.064(6) -0.003(4) -0.012(5) 0.004(4)
P1 0.0261(15) 0.0288(15) 0.0260(15) 0.0040(12) -0.0087(12) -0.0050(12)
Mo1 0.0321(6) 0.0365(6) 0.0311(6) 0.0107(5) -0.0145(5) -0.0092(4)
Mo2 0.0267(6) 0.0321(6) 0.0282(6) 0.0049(4) -0.0067(4) -0.0074(4)

loop_
_atom_type_symbol
_atom_type_description
_atom_type_scat_dispersion_real
_atom_type_scat_dispersion_imag
_atom_type_scat_source
C C 0.0033 0.0016 'International Tables Vol C Tables 4.2.6.8 and 6.1.1.4'
H H 0.0000 0.0000 'International Tables Vol C Tables 4.2.6.8 and 6.1.1.4'
O O 0.0106 0.0060 'International Tables Vol C Tables 4.2.6.8 and 6.1.1.4'
P P 0.1023 0.0942 'International Tables Vol C Tables 4.2.6.8 and 6.1.1.4'
Mo Mo -1.6832 0.6857 'International Tables Vol C Tables 4.2.6.8 and 6.1.1.4'

loop_
_geom_angle_atom_site_label_1
_geom_angle_atom_site_label_2
_geom_angle_atom_site_label_3
_geom_angle
O1 C1 Mo1 167.8(10)
O1 C1 Mo2 125.6(9)
Mo1 C1 Mo2 65.7(4)
O2 C2 Mo2 158.9(11)
O2 C2 Mo1 128.9(10)
Mo2 C2 Mo1 71.9(4)
C7 C3 C4 108.5(14)
C7 C3 Mo1 74.7(7)
C4 C3 Mo1 71.7(7)
C7 C3 H3 125.7
C4 C3 H3 125.7
Mo1 C3 H3 119.6
C5 C4 C3 106.9(13)
C5 C4 Mo1 74.0(7)
C3 C4 Mo1 72.7(7)
C5 C4 H4 126.5
C3 C4 H4 126.5
Mo1 C4 H4 118.8
C6 C5 C4 110.7(15)
C6 C5 Mo1 74.6(7)
C4 C5 Mo1 71.3(7)
C6 C5 H5 124.6
C4 C5 H5 124.6
Mo1 C5 H5 121.1
C5 C6 C7 106.7(13)
C5 C6 Mo1 71.7(7)
C7 C6 Mo1 72.0(7)
C5 C6 H6 126.7
C7 C6 H6 126.7
Mo1 C6 H6 121.5
C3 C7 C6 107.1(14)
C3 C7 Mo1 70.7(7)
C6 C7 Mo1 72.5(7)
C3 C7 H7 126.4
C6 C7 H7 126.4
Mo1 C7 H7 122.0
C8 C9 C10 106.4(13)
C8 C9 Mo2 70.0(7)
C10 C9 Mo2 75.4(7)
C8 C9 H9 126.8
C10 C9 H9 126.8
Mo2 C9 H9 119.7
C11 C10 C9 108.7(12)
C11 C10 Mo2 72.2(7)
C9 C10 Mo2 69.8(7)
C11 C10 H10 125.7
C9 C10 H10 125.7
Mo2 C10 H10 124.0
C10 C11 C12 109.1(12)
C10 C11 Mo2 74.9(7)
C12 C11 Mo2 70.6(7)
C10 C11 H11 125.4
C12 C11 H11 125.4
Mo2 C11 H11 120.7
C8 C12 C11 107.6(12)
C8 C12 Mo2 70.7(7)
C11 C12 Mo2 74.7(7)
C8 C12 H12 126.2
C11 C12 H12 126.2
Mo2 C12 H12 120.2
C14 C13 P1 119.3(8)
C14 C13 Mo2 72.4(6)
P1 C13 Mo2 91.6(4)
C14 C13 H13 120.3
P1 C13 H13 120.3
Mo2 C13 H13 105.8
C13 C14 C15 117.4(10)
C13 C14 Mo2 70.6(6)
C15 C14 Mo2 116.6(7)
C13 C14 H14 121.3
C15 C14 H14 121.3
Mo2 C14 H14 83.7
O3 C15 O4 124.3(11)
O3 C15 C14 125.3(12)
O4 C15 C14 110.4(11)
O4 C16 H16A 109.5
O4 C16 H16B 109.5
H16A C16 H16B 109.5
O4 C16 H16C 109.5
H16A C16 H16C 109.5
H16B C16 H16C 109.5
C22 C17 C18 110.6(9)
C22 C17 P1 110.3(8)
C18 C17 P1 115.2(7)
C22 C17 H17 106.8
C18 C17 H17 106.8
P1 C17 H17 106.8
C17 C18 C19 109.4(9)
C17 C18 H18A 109.8
C19 C18 H18A 109.8
C17 C18 H18B 109.8
C19 C18 H18B 109.8
H18A C18 H18B 108.2
C20 C19 C18 112.4(11)
C20 C19 H19A 109.1
C18 C19 H19A 109.1
C20 C19 H19B 109.1
C18 C19 H19B 109.1
H19A C19 H19B 107.9
C21 C20 C19 111.4(10)
C21 C20 H20A 109.4
C19 C20 H20A 109.4
C21 C20 H20B 109.4
C19 C20 H20B 109.4
H20A C20 H20B 108.0
C20 C21 C22 111.7(11)
C20 C21 H21A 109.3
C22 C21 H21A 109.3
C20 C21 H21B 109.3
C22 C21 H21B 109.3
H21A C21 H21B 107.9
C17 C22 C21 110.8(10)
C17 C22 H22A 109.5
C21 C22 H22A 109.5
C17 C22 H22B 109.5
C21 C22 H22B 109.5
H22A C22 H22B 108.1
C24 C23 C28 111.5(10)
C24 C23 P1 113.7(8)
C28 C23 P1 111.8(8)
C24 C23 H23 106.4
C28 C23 H23 106.4
P1 C23 H23 106.4
C23 C24 C25 114.4(12)
C23 C24 H24A 108.7
C25 C24 H24A 108.7
C23 C24 H24B 108.7
C25 C24 H24B 108.7
H24A C24 H24B 107.6
C24 C25 C26 112.4(11)
C24 C25 H25A 109.1
C26 C25 H25A 109.1
C24 C25 H25B 109.1
C26 C25 H25B 109.1
H25A C25 H25B 107.9
C27 C26 C25 108.3(11)
C27 C26 H26A 110.0
C25 C26 H26A 110.0
C27 C26 H26B 110.0
C25 C26 H26B 110.0
H26A C26 H26B 108.4
C26 C27 C28 115.4(11)
C26 C27 H27A 108.4
C28 C27 H27A 108.4
C26 C27 H27B 108.4
C28 C27 H27B 108.4
H27A C27 H27B 107.5
C27 C28 C23 109.6(11)
C27 C28 H28A 109.7
C23 C28 H28A 109.7
C27 C28 H28B 109.7
C23 C28 H28B 109.7
H28A C28 H28B 108.2
C12 C8 C9 108.2(12)
C12 C8 Mo2 74.1(7)
C9 C8 Mo2 74.4(7)
C12 C8 H8 125.9
C9 C8 H8 125.9
Mo2 C8 H8 117.6
C15 O4 C16 116.2(10)
C13 P1 C17 104.0(5)
C13 P1 C23 106.3(5)
C17 P1 C23 103.1(5)
C13 P1 Mo1 104.4(3)
C17 P1 Mo1 118.6(3)
C23 P1 Mo1 119.0(3)
C13 P1 Mo2 50.8(3)
C17 P1 Mo2 115.2(3)
C23 P1 Mo2 138.6(4)
Mo1 P1 Mo2 55.16(6)
C1 Mo1 C2 106.9(5)
C1 Mo1 C4 87.3(5)
C2 Mo1 C4 117.7(5)
C1 Mo1 C3 118.1(5)
C2 Mo1 C3 90.2(5)
C4 Mo1 C3 35.6(5)
C1 Mo1 C5 90.5(5)
C2 Mo1 C5 147.9(5)
C4 Mo1 C5 34.7(5)
C3 Mo1 C5 57.7(5)
C1 Mo1 C7 144.8(5)
C2 Mo1 C7 96.7(5)
C4 Mo1 C7 58.3(5)
C3 Mo1 C7 34.5(5)
C5 Mo1 C7 57.4(6)
C1 Mo1 C6 121.2(6)
C2 Mo1 C6 130.4(5)
C4 Mo1 C6 57.9(5)
C3 Mo1 C6 58.2(5)
C5 Mo1 C6 33.8(5)
C7 Mo1 C6 35.5(5)
C1 Mo1 P1 92.0(3)
C2 Mo1 P1 99.4(3)
C4 Mo1 P1 141.4(4)
C3 Mo1 P1 144.2(4)
C5 Mo1 P1 106.8(4)
C7 Mo1 P1 109.8(4)
C6 Mo1 P1 90.7(3)
C1 Mo1 Mo2 69.7(3)
C2 Mo1 Mo2 48.0(3)
C4 Mo1 Mo2 141.8(4)
C3 Mo1 Mo2 134.3(4)
C5 Mo1 Mo2 159.9(4)
C7 Mo1 Mo2 142.6(4)
C6 Mo1 Mo2 160.3(4)
P1 Mo1 Mo2 71.78(7)
C2 Mo2 C13 108.7(5)
C2 Mo2 C14 83.3(4)
C13 Mo2 C14 37.1(4)
C2 Mo2 C8 106.6(5)
C13 Mo2 C8 144.0(5)
C14 Mo2 C8 144.8(4)
C2 Mo2 C12 141.8(5)
C13 Mo2 C12 109.1(5)
C14 Mo2 C12 126.4(4)
C8 Mo2 C12 35.2(4)
C2 Mo2 C9 89.7(5)
C13 Mo2 C9 137.6(4)
C14 Mo2 C9 113.6(4)
C8 Mo2 C9 35.5(4)
C12 Mo2 C9 58.3(5)
C2 Mo2 C11 142.3(5)
C13 Mo2 C11 89.1(4)
C14 Mo2 C11 93.4(4)
C8 Mo2 C11 57.9(4)
C12 Mo2 C11 34.7(4)
C9 Mo2 C11 57.2(5)
C2 Mo2 C10 109.4(5)
C13 Mo2 C10 103.1(4)
C14 Mo2 C10 87.1(4)
C8 Mo2 C10 57.7(4)
C12 Mo2 C10 56.6(4)
C9 Mo2 C10 34.8(4)
C11 Mo2 C10 32.9(4)
C2 Mo2 Mo1 60.1(4)
C13 Mo2 Mo1 89.6(3)
C14 Mo2 Mo1 100.0(3)
C8 Mo2 Mo1 114.3(3)
C12 Mo2 Mo1 124.8(3)
C9 Mo2 Mo1 131.9(3)
C11 Mo2 Mo1 155.8(4)
C10 Mo2 Mo1 166.0(3)
C2 Mo2 C1 95.9(4)
C13 Mo2 C1 103.1(4)
C14 Mo2 C1 133.6(4)
C8 Mo2 C1 79.9(4)
C12 Mo2 C1 80.3(4)
C9 Mo2 C1 112.8(4)
C11 Mo2 C1 112.5(5)
C10 Mo2 C1 134.9(4)
Mo1 Mo2 C1 44.6(3)
C2 Mo2 P1 93.8(3)
C13 Mo2 P1 37.7(3)
C14 Mo2 P1 63.5(3)
C8 Mo2 P1 145.4(4)
C12 Mo2 P1 119.6(3)
C9 Mo2 P1 175.1(3)
C11 Mo2 P1 118.3(3)
C10 Mo2 P1 140.3(3)
Mo1 Mo2 P1 53.06(7)
C1 Mo2 P1 70.3(2)

loop_
_geom_bond_atom_site_label_1
_geom_bond_atom_site_label_2
_geom_bond_distance
C1 O1 1.166(13)
C1 Mo1 1.945(13)
C1 Mo2 2.598(12)
C2 O2 1.187(14)
C2 Mo2 1.973(13)
C2 Mo1 2.304(12)
C3 C7 1.396(19)
C3 C4 1.418(19)
C3 Mo1 2.325(11)
C3 H3 0.9300
C4 C5 1.389(19)
C4 Mo1 2.313(12)
C4 H4 0.9300
C5 C6 1.374(19)
C5 Mo1 2.347(12)
C5 H5 0.9300
C6 C7 1.45(2)
C6 Mo1 2.383(11)
C6 H6 0.9300
C7 Mo1 2.376(13)
C7 H7 0.9300
C9 C8 1.419(18)
C9 C10 1.430(18)
C9 Mo2 2.353(12)
C9 H9 0.9300
C10 C11 1.365(18)
C10 Mo2 2.427(11)
C10 H10 0.9300
C11 C12 1.411(17)
C11 Mo2 2.393(12)
C11 H11 0.9300
C12 C8 1.402(18)
C12 Mo2 2.339(12)
C12 H12 0.9300
C13 C14 1.448(15)
C13 P1 1.787(10)
C13 Mo2 2.264(10)
C13 H13 0.9300
C14 C15 1.489(15)
C14 Mo2 2.289(10)
C14 H14 0.9300
C15 O3 1.223(14)
C15 O4 1.362(15)
C16 O4 1.440(13)
C16 H16A 0.9600
C16 H16B 0.9600
C16 H16C 0.9600
C17 C22 1.515(15)
C17 C18 1.536(13)
C17 P1 1.858(10)
C17 H17 0.9800
C18 C19 1.550(15)
C18 H18A 0.9700
C18 H18B 0.9700
C19 C20 1.526(18)
C19 H19A 0.9700
C19 H19B 0.9700
C20 C21 1.521(18)
C20 H20A 0.9700
C20 H20B 0.9700
C21 C22 1.577(16)
C21 H21A 0.9700
C21 H21B 0.9700
C22 H22A 0.9700
C22 H22B 0.9700
C23 C24 1.481(16)
C23 C28 1.543(15)
C23 P1 1.902(10)
C23 H23 0.9800
C24 C25 1.499(15)
C24 H24A 0.9700
C24 H24B 0.9700
C25 C26 1.512(18)
C25 H25A 0.9700
C25 H25B 0.9700
C26 C27 1.477(18)
C26 H26A 0.9700
C26 H26B 0.9700
C27 C28 1.522(16)
C27 H27A 0.9700
C27 H27B 0.9700
C28 H28A 0.9700
C28 H28B 0.9700
C8 Mo2 2.296(11)
C8 H8 0.9300
P1 Mo1 2.459(3)
P1 Mo2 2.923(3)
Mo1 Mo2 2.5253(17)
